data_1514546
loop_
_publ_author_name
'Kanady, Jacob S.'
'Tran, Rosalie'
'Stull, Jamie A.'
'Lu, Luo'
'Stich, Troy A.'
'Day, Michael W.'
'Yano, Junko'
'Britt, R. David'
'Agapie, Theodor'

_publ_section_title
;
 Role of Oxido Incorporation and Ligand Lability in Expanding Redox
 Accessibility of Structurally Related Mn4 Clusters.
;
_journal_issue 10
_journal_name_full 'Chemical science (Royal Society of Chemistry : 2010)'
_journal_page_first 3986
_journal_page_last 3996
_journal_paper_doi 10.1039/C3SC51406D
_journal_volume 4
_journal_year 2013
_chemical_formula_moiety '0.58(C64 H48 F3 Mn4 N6 O13 S, 0.42(C65 H51 Mn4 N6 O12), C F3 O3 S'
_chemical_formula_sum 'C65.42 H49.25 F4.75 Mn4 N6 O15.58 S1.58'
_chemical_formula_weight 1529.34
_chemical_name_systematic
; 
 ? 
;
_space_group_IT_number 14
_symmetry_cell_setting monoclinic
_symmetry_space_group_name_Hall '-P 2yn'
_symmetry_space_group_name_H-M 'P 1 21/n 1'
_atom_sites_solution_hydrogens geom
_atom_sites_solution_primary direct
_atom_sites_solution_secondary difmap
_audit_creation_method SHELXL-97
_cell_angle_alpha 90.00
_cell_angle_beta 98.567(3)
_cell_angle_gamma 90.00
_cell_formula_units_Z 4
_cell_length_a 12.3050(6)
_cell_length_b 15.5248(7)
_cell_length_c 37.6815(18)
_cell_measurement_reflns_used 9457
_cell_measurement_temperature 100(2)
_cell_measurement_theta_max 28.44
_cell_measurement_theta_min 2.26
_cell_volume 7118.1(6)
_computing_cell_refinement 'Bruker SAINT-Plus v7.68A'
_computing_data_collection 'Bruker APEX2 v2009.7-0'
_computing_data_reduction 'Bruker SAINT-Plus v7.68A'
_computing_molecular_graphics 'Bruker XP v5.1'
_computing_publication_material 'Bruker XCIF 2008'
_computing_structure_refinement 'SHELXL-97 (Sheldrick, 1997)'
_computing_structure_solution 'SHELXS-97 (Sheldrick, 1990)'
_diffrn_ambient_temperature 100(2)
_diffrn_measured_fraction_theta_full 1.000
_diffrn_measured_fraction_theta_max 1.000
_diffrn_measurement_device_type 'Bruker KAPPA APEX II'
_diffrn_measurement_method '\w scans; 12 settings'
_diffrn_radiation_monochromator graphite
_diffrn_radiation_source 'fine-focus sealed tube'
_diffrn_radiation_type MoK\a
_diffrn_radiation_wavelength 0.71073
_diffrn_reflns_av_R_equivalents 0.0681
_diffrn_reflns_av_sigmaI/netI 0.0287
_diffrn_reflns_limit_h_max 15
_diffrn_reflns_limit_h_min -15
_diffrn_reflns_limit_k_max 20
_diffrn_reflns_limit_k_min -20
_diffrn_reflns_limit_l_max 48
_diffrn_reflns_limit_l_min -48
_diffrn_reflns_number 217916
_diffrn_reflns_theta_full 27.50
_diffrn_reflns_theta_max 27.50
_diffrn_reflns_theta_min 1.68
_exptl_absorpt_coefficient_mu 0.819
_exptl_absorpt_correction_T_max 0.8534
_exptl_absorpt_correction_T_min 0.7912
_exptl_absorpt_correction_type none
_exptl_crystal_colour 'Deep purple'
_exptl_crystal_density_diffrn 1.427
_exptl_crystal_density_method 'not measured'
_exptl_crystal_description Block
_exptl_crystal_F_000 3106
_exptl_crystal_size_max 0.30
_exptl_crystal_size_mid 0.21
_exptl_crystal_size_min 0.20
_platon_squeeze_details
;
;
_refine_diff_density_max 1.214
_refine_diff_density_min -1.172
_refine_diff_density_rms 0.112
_refine_ls_extinction_method none
_refine_ls_goodness_of_fit_ref 1.136
_refine_ls_hydrogen_treatment mixed
_refine_ls_matrix_type full
_refine_ls_number_parameters 902
_refine_ls_number_reflns 16330
_refine_ls_number_restraints 38
_refine_ls_restrained_S_all 1.138
_refine_ls_R_factor_all 0.0949
_refine_ls_R_factor_gt 0.0848
_refine_ls_shift/su_max 0.001
_refine_ls_shift/su_mean 0.000
_refine_ls_structure_factor_coef Fsqd
_refine_ls_weighting_details 'calc w=1/[\s^2^(Fo^2^)+(0.0563P)^2^+41.0900P] where P=(Fo^2^+2Fc^2^)/3'
_refine_ls_weighting_scheme calc
_refine_ls_wR_factor_gt 0.2042
_refine_ls_wR_factor_ref 0.2089
_reflns_number_gt 13930
_reflns_number_total 16330
_reflns_threshold_expression >2sigma(I)
_cod_data_source_file c3sc51406d.txt
_cod_data_source_block jsk58
_cod_depositor_comments
;
The following automatic conversions were performed:

'_symmetry_cell_setting' value 'Monoclinic' changed to 'monoclinic'
according to
/usr/data/users/saulius/automatic-downloads/retrospective/RSC/lib/dictionaries/cif_core.dic
dictionary named 'cif_core.dic' version 2.4.2 from 2011-04-26.

Automatic conversion script
Id: cif_fix_values 2281 2013-09-26 08:29:07Z andrius 
;
_cod_original_sg_symbol_H-M P2(1)/n
_cod_database_code 1514546

loop_
_symmetry_equiv_pos_as_xyz
'x, y, z'
'-x+1/2, y+1/2, -z+1/2'
'-x, -y, -z'
'x-1/2, -y-1/2, z-1/2'

loop_
_atom_site_label
_atom_site_type_symbol
_atom_site_fract_x
_atom_site_fract_y
_atom_site_fract_z
_atom_site_U_iso_or_equiv
_atom_site_adp_type
_atom_site_occupancy
_atom_site_symmetry_multiplicity
_atom_site_calc_flag
_atom_site_refinement_flags
_atom_site_disorder_assembly
_atom_site_disorder_group
Mn1 Mn 0.36961(6) 0.17512(5) 0.58417(2) 0.02664(17) Uani 1 1 d . A 2
Mn2 Mn 0.46468(5) 0.35895(5) 0.572298(19) 0.02573(16) Uani 1 1 d . A 2
Mn3 Mn 0.58390(6) 0.23836(5) 0.63205(2) 0.02750(17) Uani 1 1 d . A 2
Mn4 Mn 0.61565(9) 0.18517(6) 0.54500(2) 0.0479(2) Uani 1 1 d . A 2
O1 O 0.3204(2) 0.3045(2) 0.58148(9) 0.0278(7) Uani 1 1 d . A 2
O2 O 0.5209(2) 0.3558(2) 0.63084(8) 0.0220(6) Uani 1 1 d . A 2
O3 O 0.4148(2) 0.18757(19) 0.63495(8) 0.0229(6) Uani 1 1 d . A 2
O4 O 0.5196(3) 0.2323(2) 0.58066(9) 0.0309(7) Uani 1 1 d . A 2
O5 O 0.3429(3) 0.1387(3) 0.53445(11) 0.0466(10) Uani 1 1 d . A 2
O6 O 0.4935(4) 0.1395(4) 0.50690(16) 0.0811(19) Uani 1 1 d . A 2
O7 O 0.5915(3) 0.3943(3) 0.54404(13) 0.0463(10) Uani 1 1 d U A 2
O8 O 0.7145(5) 0.2926(4) 0.5487(2) 0.098(2) Uani 1 1 d U A 2
S2 S 0.78727(12) 0.75353(10) 0.65355(4) 0.0425(3) Uani 1 1 d . B 2
C65 C 0.9320(5) 0.7783(5) 0.65443(19) 0.0498(15) Uani 1 1 d . B 2
F4 F 0.9474(3) 0.8580(3) 0.64480(16) 0.0876(16) Uani 1 1 d . B 2
F5 F 0.9780(4) 0.7258(4) 0.63292(14) 0.0943(18) Uani 1 1 d . B 2
F6 F 0.9888(3) 0.7689(3) 0.68708(11) 0.0588(10) Uani 1 1 d . B 2
O14 O 0.7526(3) 0.8136(3) 0.67843(11) 0.0492(11) Uani 1 1 d . B 2
O15 O 0.7419(4) 0.7690(4) 0.61692(12) 0.0638(14) Uani 1 1 d . B 2
O16 O 0.7875(4) 0.6660(3) 0.66589(15) 0.0683(15) Uani 1 1 d . B 2
S1 S 0.7870(2) 0.18822(18) 0.47730(7) 0.0416(7) Uani 0.582(5) 1 d PU C 1
C64 C 0.8794(10) 0.1014(8) 0.4685(3) 0.055(3) Uani 0.582(5) 1 d PU C 1
F1 F 0.8248(7) 0.0292(5) 0.4634(2) 0.069(2) Uani 0.582(5) 1 d P C 1
F2 F 0.9252(8) 0.1205(6) 0.4390(2) 0.087(3) Uani 0.582(5) 1 d P C 1
F3 F 0.9610(6) 0.0907(6) 0.4937(2) 0.082(3) Uani 0.582(5) 1 d P C 1
O11 O 0.7360(6) 0.1465(5) 0.50798(18) 0.094(4) Uani 0.582(5) 1 d P C 1
O12 O 0.7068(10) 0.1962(7) 0.4456(2) 0.088(4) Uani 0.582(5) 1 d PU C 1
O13 O 0.8597(7) 0.2598(5) 0.4861(2) 0.056(2) Uani 0.582(5) 1 d P C 1
N1 N 0.1886(4) 0.1747(3) 0.57863(14) 0.0398(11) Uani 1 1 d . . .
N2 N 0.3476(3) 0.3563(3) 0.51837(11) 0.0338(9) Uani 1 1 d . . .
N3 N 0.4697(3) 0.4910(3) 0.59181(11) 0.0329(9) Uani 1 1 d . . .
N4 N 0.7313(3) 0.3309(3) 0.63800(12) 0.0332(9) Uani 1 1 d . . .
N5 N 0.5809(3) 0.1958(3) 0.68563(11) 0.0315(9) Uani 1 1 d . . .
N6 N 0.4158(3) 0.0429(3) 0.60265(13) 0.0351(10) Uani 1 1 d . . .
C1 C 0.1259(6) 0.1085(4) 0.5860(2) 0.0566(18) Uani 1 1 d . A .
H1 H 0.1606 0.0573 0.5957 0.068 Uiso 1 1 calc R . .
C2 C 0.0124(6) 0.1119(5) 0.5799(2) 0.070(2) Uani 1 1 d . . .
H2 H -0.0304 0.0646 0.5858 0.083 Uiso 1 1 calc R A .
C3 C -0.0367(5) 0.1853(6) 0.5652(2) 0.066(2) Uani 1 1 d . A .
H3 H -0.1145 0.1890 0.5602 0.079 Uiso 1 1 calc R . .
C4 C 0.0287(4) 0.2552(5) 0.55753(17) 0.0476(15) Uani 1 1 d . . .
H4 H -0.0044 0.3069 0.5476 0.057 Uiso 1 1 calc R A .
C5 C 0.1412(4) 0.2478(4) 0.56459(15) 0.0358(12) Uani 1 1 d . A .
C6 C 0.2208(3) 0.3219(3) 0.55950(13) 0.0289(10) Uani 1 1 d . . .
C7 C 0.2469(4) 0.3253(4) 0.52073(13) 0.0342(11) Uani 1 1 d . A .
C8 C 0.1760(5) 0.3000(4) 0.49024(15) 0.0436(14) Uani 1 1 d . . .
H8 H 0.1047 0.2788 0.4923 0.052 Uiso 1 1 calc R A .
C9 C 0.2099(5) 0.3057(5) 0.45721(16) 0.0501(16) Uani 1 1 d . A .
H9 H 0.1624 0.2885 0.4362 0.060 Uiso 1 1 calc R . .
C10 C 0.3138(5) 0.3368(5) 0.45487(16) 0.0522(16) Uani 1 1 d . . .
H10 H 0.3395 0.3407 0.4324 0.063 Uiso 1 1 calc R A .
C11 C 0.3791(5) 0.3618(4) 0.48592(14) 0.0434(14) Uani 1 1 d . A .
H11 H 0.4501 0.3840 0.4843 0.052 Uiso 1 1 calc R . .
C12 C 0.1731(3) 0.4104(3) 0.56905(13) 0.0275(10) Uani 1 1 d . A .
C13 C 0.1833(3) 0.4404(3) 0.60476(12) 0.0232(9) Uani 1 1 d . . .
C14 C 0.1454(4) 0.5235(3) 0.61087(13) 0.0291(10) Uani 1 1 d . A .
H14 H 0.1525 0.5444 0.6348 0.035 Uiso 1 1 calc R . .
C15 C 0.0982(4) 0.5759(3) 0.58324(15) 0.0343(11) Uani 1 1 d . . .
H15 H 0.0757 0.6327 0.5880 0.041 Uiso 1 1 calc R A .
C16 C 0.0840(4) 0.5445(4) 0.54836(15) 0.0381(12) Uani 1 1 d . A .
H16 H 0.0490 0.5789 0.5291 0.046 Uiso 1 1 calc R . .
C17 C 0.1214(4) 0.4629(4) 0.54181(13) 0.0356(12) Uani 1 1 d . . .
H17 H 0.1113 0.4420 0.5178 0.043 Uiso 1 1 calc R A .
C18 C 0.4191(6) 0.5569(4) 0.57347(18) 0.0533(17) Uani 1 1 d . A .
H18 H 0.3774 0.5458 0.5506 0.064 Uiso 1 1 calc R . .
C19 C 0.4249(7) 0.6406(5) 0.5863(3) 0.069(2) Uani 1 1 d . . .
H19 H 0.3864 0.6858 0.5728 0.083 Uiso 1 1 calc R A .
C20 C 0.4868(6) 0.6564(4) 0.6183(3) 0.063(2) Uani 1 1 d . A .
H20 H 0.4935 0.7134 0.6275 0.076 Uiso 1 1 calc R . .
C21 C 0.5401(5) 0.5896(4) 0.63758(19) 0.0455(15) Uani 1 1 d . . .
H21 H 0.5840 0.6001 0.6601 0.055 Uiso 1 1 calc R A .
C22 C 0.5291(3) 0.5067(3) 0.62380(14) 0.0272(10) Uani 1 1 d . A .
C23 C 0.5810(3) 0.4278(3) 0.64428(12) 0.0244(9) Uani 1 1 d . . .
C24 C 0.7002(4) 0.4145(3) 0.63645(13) 0.0287(10) Uani 1 1 d . A .
C25 C 0.7703(4) 0.4798(4) 0.62955(16) 0.0395(13) Uani 1 1 d . . .
H25 H 0.7454 0.5378 0.6279 0.047 Uiso 1 1 calc R A .
C26 C 0.8772(4) 0.4602(5) 0.62511(19) 0.0536(17) Uani 1 1 d . A .
H26 H 0.9272 0.5042 0.6208 0.064 Uiso 1 1 calc R . .
C27 C 0.9093(4) 0.3741(5) 0.62721(19) 0.0555(18) Uani 1 1 d . . .
H27 H 0.9821 0.3581 0.6244 0.067 Uiso 1 1 calc R A .
C28 C 0.8351(4) 0.3136(4) 0.63338(17) 0.0460(14) Uani 1 1 d . A .
H28 H 0.8580 0.2551 0.6345 0.055 Uiso 1 1 calc R . .
C29 C 0.5857(4) 0.4382(3) 0.68558(13) 0.0265(9) Uani 1 1 d . A .
C30 C 0.6810(4) 0.4689(4) 0.70665(15) 0.0417(13) Uani 1 1 d . . .
H30 H 0.7402 0.4883 0.6952 0.050 Uiso 1 1 calc R A .
C31 C 0.6914(5) 0.4721(4) 0.74350(16) 0.0473(15) Uani 1 1 d . A .
H31 H 0.7578 0.4925 0.7570 0.057 Uiso 1 1 calc R . .
C32 C 0.6073(4) 0.4463(3) 0.76084(14) 0.0361(12) Uani 1 1 d . . .
H32 H 0.6149 0.4476 0.7863 0.043 Uiso 1 1 calc R A .
C33 C 0.5106(4) 0.4181(3) 0.74067(13) 0.0305(10) Uani 1 1 d . A .
H33 H 0.4515 0.4006 0.7526 0.037 Uiso 1 1 calc R . .
C34 C 0.4973(4) 0.4146(3) 0.70328(12) 0.0236(9) Uani 1 1 d . . .
C35 C 0.6542(4) 0.2197(4) 0.71354(15) 0.0394(12) Uani 1 1 d . A .
H35 H 0.7094 0.2596 0.7094 0.047 Uiso 1 1 calc R . .
C36 C 0.6552(4) 0.1906(4) 0.74760(16) 0.0438(14) Uani 1 1 d . . .
H36 H 0.7068 0.2120 0.7669 0.053 Uiso 1 1 calc R A .
C37 C 0.5783(5) 0.1283(4) 0.75335(15) 0.0415(13) Uani 1 1 d . A .
H37 H 0.5783 0.1043 0.7765 0.050 Uiso 1 1 calc R . .
C38 C 0.5019(4) 0.1020(3) 0.72486(15) 0.0345(11) Uani 1 1 d . . .
H38 H 0.4486 0.0597 0.7283 0.041 Uiso 1 1 calc R A .
C39 C 0.5034(4) 0.1376(3) 0.69131(13) 0.0271(9) Uani 1 1 d . A .
C40 C 0.4178(4) 0.1172(3) 0.65860(12) 0.0239(9) Uani 1 1 d . . .
C41 C 0.4510(4) 0.0384(3) 0.63794(14) 0.0283(10) Uani 1 1 d . A .
C42 C 0.5098(4) -0.0316(3) 0.65335(17) 0.0386(12) Uani 1 1 d . . .
H42 H 0.5341 -0.0338 0.6785 0.046 Uiso 1 1 calc R A .
C43 C 0.5323(5) -0.0987(4) 0.6311(2) 0.0490(16) Uani 1 1 d . A .
H43 H 0.5742 -0.1469 0.6408 0.059 Uiso 1 1 calc R . .
C44 C 0.4936(5) -0.0948(4) 0.5951(2) 0.0525(17) Uani 1 1 d . . .
H44 H 0.5067 -0.1408 0.5797 0.063 Uiso 1 1 calc R A .
C45 C 0.4361(5) -0.0239(4) 0.58178(18) 0.0479(15) Uani 1 1 d . A .
H45 H 0.4093 -0.0216 0.5568 0.057 Uiso 1 1 calc R . .
C46 C 0.3026(4) 0.1024(3) 0.67020(13) 0.0259(9) Uani 1 1 d . A .
C47 C 0.2640(4) 0.0170(3) 0.67362(15) 0.0333(11) Uani 1 1 d . . .
H47 H 0.3098 -0.0301 0.6696 0.040 Uiso 1 1 calc R A .
C48 C 0.1616(4) 0.0014(4) 0.68269(16) 0.0399(13) Uani 1 1 d . A .
H48 H 0.1374 -0.0562 0.6849 0.048 Uiso 1 1 calc R . .
C49 C 0.0941(4) 0.0689(4) 0.68856(16) 0.0410(13) Uani 1 1 d . . .
H49 H 0.0232 0.0583 0.6947 0.049 Uiso 1 1 calc R A .
C50 C 0.1308(4) 0.1533(4) 0.68541(15) 0.0367(12) Uani 1 1 d . A .
H50 H 0.0838 0.1998 0.6893 0.044 Uiso 1 1 calc R . .
C51 C 0.2337(4) 0.1709(3) 0.67673(13) 0.0260(9) Uani 1 1 d . . .
C52 C 0.2649(3) 0.2629(3) 0.67253(12) 0.0229(9) Uani 1 1 d . A .
C53 C 0.2045(3) 0.3092(3) 0.64491(12) 0.0233(9) Uani 1 1 d . . .
H53 H 0.1399 0.2847 0.6318 0.028 Uiso 1 1 calc R A .
C54 C 0.2378(3) 0.3919(3) 0.63614(11) 0.0214(8) Uani 1 1 d . A .
C55 C 0.3292(3) 0.4282(3) 0.65681(11) 0.0203(8) Uani 1 1 d . . .
H55 H 0.3499 0.4856 0.6522 0.024 Uiso 1 1 calc R A .
C56 C 0.3908(3) 0.3814(3) 0.68429(11) 0.0211(8) Uani 1 1 d . A .
C57 C 0.3555(4) 0.3002(3) 0.69304(12) 0.0242(9) Uani 1 1 d . . .
H57 H 0.3935 0.2701 0.7131 0.029 Uiso 1 1 calc R A .
C58 C 0.3934(5) 0.1247(4) 0.5080(2) 0.0532(17) Uani 1 1 d . . .
C59 C 0.3239(7) 0.0912(6) 0.4744(2) 0.081(3) Uani 1 1 d . A .
H59A H 0.3288 0.1308 0.4545 0.121 Uiso 1 1 calc R . .
H59B H 0.2472 0.0868 0.4785 0.121 Uiso 1 1 calc R . .
H59C H 0.3505 0.0342 0.4686 0.121 Uiso 1 1 calc R . .
C60 C 0.6851(5) 0.3676(4) 0.54157(19) 0.0483(14) Uani 1 1 d U . .
C61 C 0.7670(5) 0.4282(5) 0.53058(18) 0.0524(16) Uani 1 1 d U A .
H61A H 0.7412 0.4875 0.5326 0.079 Uiso 1 1 calc R . .
H61B H 0.7764 0.4166 0.5057 0.079 Uiso 1 1 calc R . .
H61C H 0.8374 0.4206 0.5462 0.079 Uiso 1 1 calc R . .
O9 O 0.6845(5) 0.1376(3) 0.63103(13) 0.0706(17) Uani 1 1 d . . .
O10 O 0.6997(4) 0.0928(3) 0.57725(13) 0.0614(13) Uani 1 1 d . . .
C62 C 0.7181(4) 0.0855(3) 0.60995(16) 0.0341(11) Uani 1 1 d . A .
C63 C 0.7858(4) 0.0106(4) 0.62612(19) 0.0460(15) Uani 1 1 d . . .
H63A H 0.7905 -0.0330 0.6076 0.069 Uiso 1 1 calc R A .
H63B H 0.7512 -0.0145 0.6455 0.069 Uiso 1 1 calc R . .
H63C H 0.8599 0.0306 0.6358 0.069 Uiso 1 1 calc R . .
O11B O 0.7360(6) 0.1465(5) 0.50798(18) 0.100 Uiso 0.418(5) 1 d PD C 3
O12B O 0.6310(14) 0.2430(11) 0.4818(5) 0.100 Uiso 0.418(5) 1 d PD C 3
C64B C 0.7078(15) 0.1897(11) 0.4825(6) 0.100 Uiso 0.418(5) 1 d PD C 3
C65B C 0.770(2) 0.1767(19) 0.4515(8) 0.100 Uiso 0.418(5) 1 d PD C 3
H65D H 0.8261 0.1326 0.4577 0.150 Uiso 0.418(5) 1 calc PR C 3
H65E H 0.8044 0.2310 0.4462 0.150 Uiso 0.418(5) 1 calc PR C 3
H65F H 0.7185 0.1581 0.4305 0.150 Uiso 0.418(5) 1 calc PR C 3

loop_
_atom_site_aniso_label
_atom_site_aniso_U_11
_atom_site_aniso_U_22
_atom_site_aniso_U_33
_atom_site_aniso_U_23
_atom_site_aniso_U_13
_atom_site_aniso_U_12
Mn1 0.0216(3) 0.0280(4) 0.0311(4) -0.0098(3) 0.0063(3) -0.0026(3)
Mn2 0.0153(3) 0.0329(4) 0.0290(4) -0.0058(3) 0.0032(3) -0.0019(3)
Mn3 0.0348(4) 0.0200(3) 0.0285(4) -0.0028(3) 0.0070(3) 0.0011(3)
Mn4 0.0640(6) 0.0462(5) 0.0362(5) 0.0004(4) 0.0164(4) 0.0171(5)
O1 0.0140(14) 0.0415(19) 0.0283(16) 0.0000(14) 0.0040(12) -0.0001(13)
O2 0.0160(13) 0.0226(15) 0.0266(15) -0.0069(12) 0.0004(11) -0.0016(12)
O3 0.0235(15) 0.0194(15) 0.0263(15) -0.0002(12) 0.0053(12) -0.0025(12)
O4 0.0283(17) 0.0295(17) 0.0368(19) -0.0036(15) 0.0117(14) -0.0006(14)
O5 0.048(2) 0.053(3) 0.037(2) -0.0105(19) -0.0005(18) -0.007(2)
O6 0.042(3) 0.119(5) 0.083(4) -0.037(4) 0.009(3) 0.019(3)
O7 0.0176(16) 0.042(2) 0.080(3) 0.002(2) 0.0088(18) 0.0041(15)
O8 0.063(3) 0.066(3) 0.179(6) 0.027(4) 0.066(4) 0.034(3)
S2 0.0345(7) 0.0453(8) 0.0440(8) -0.0157(6) -0.0065(6) -0.0043(6)
C65 0.034(3) 0.055(4) 0.060(4) -0.005(3) 0.007(3) 0.010(3)
F4 0.042(2) 0.078(3) 0.141(5) 0.038(3) 0.007(3) -0.005(2)
F5 0.057(3) 0.143(5) 0.085(3) -0.039(3) 0.018(2) 0.034(3)
F6 0.0313(17) 0.068(3) 0.072(3) -0.008(2) -0.0112(17) -0.0027(17)
O14 0.038(2) 0.068(3) 0.041(2) -0.018(2) 0.0033(17) 0.002(2)
O15 0.050(3) 0.096(4) 0.042(2) -0.025(3) -0.005(2) 0.015(3)
O16 0.059(3) 0.051(3) 0.086(4) -0.016(3) -0.020(3) -0.017(2)
S1 0.0423(14) 0.0496(15) 0.0333(13) -0.0015(10) 0.0066(10) 0.0166(11)
C64 0.053(6) 0.062(7) 0.046(6) -0.027(5) 0.000(5) 0.023(5)
F1 0.082(5) 0.052(4) 0.076(5) -0.020(4) 0.016(4) 0.013(4)
F2 0.120(7) 0.092(6) 0.062(5) -0.009(4) 0.057(5) 0.007(5)
F3 0.053(4) 0.100(6) 0.085(6) -0.019(5) -0.014(4) 0.035(4)
O11 0.111(9) 0.115(9) 0.065(6) 0.018(6) 0.046(6) 0.053(7)
O12 0.106(8) 0.090(7) 0.053(5) -0.003(5) -0.032(5) 0.047(6)
O13 0.077(6) 0.045(4) 0.051(5) -0.005(4) 0.023(4) -0.004(4)
N1 0.031(2) 0.037(2) 0.055(3) -0.014(2) 0.016(2) -0.0066(19)
N2 0.0238(19) 0.050(3) 0.028(2) -0.0078(19) 0.0053(16) 0.0009(18)
N3 0.029(2) 0.039(2) 0.034(2) 0.0065(18) 0.0141(17) 0.0083(18)
N4 0.0193(19) 0.043(2) 0.036(2) -0.0059(19) 0.0009(16) 0.0082(17)
N5 0.0243(19) 0.039(2) 0.032(2) -0.0068(18) 0.0044(16) -0.0099(17)
N6 0.030(2) 0.029(2) 0.046(3) -0.0133(19) 0.0045(18) 0.0012(17)
C1 0.055(4) 0.039(3) 0.082(5) -0.024(3) 0.032(4) -0.017(3)
C2 0.059(4) 0.057(4) 0.103(6) -0.033(4) 0.046(4) -0.024(4)
C3 0.033(3) 0.090(6) 0.079(5) -0.041(5) 0.027(3) -0.026(4)
C4 0.019(2) 0.064(4) 0.060(4) -0.026(3) 0.008(2) -0.006(2)
C5 0.026(2) 0.042(3) 0.042(3) -0.015(2) 0.013(2) -0.006(2)
C6 0.0139(19) 0.045(3) 0.027(2) -0.005(2) 0.0006(16) 0.0013(19)
C7 0.021(2) 0.052(3) 0.029(2) -0.008(2) 0.0037(18) 0.004(2)
C8 0.029(3) 0.063(4) 0.036(3) -0.014(3) -0.005(2) 0.005(3)
C9 0.033(3) 0.080(5) 0.034(3) -0.017(3) -0.008(2) 0.008(3)
C10 0.051(4) 0.078(5) 0.028(3) -0.011(3) 0.007(2) 0.012(3)
C11 0.036(3) 0.066(4) 0.029(3) -0.003(3) 0.010(2) 0.000(3)
C12 0.0118(18) 0.041(3) 0.029(2) -0.001(2) -0.0007(16) -0.0035(18)
C13 0.0144(18) 0.027(2) 0.028(2) -0.0003(18) 0.0017(16) -0.0024(16)
C14 0.023(2) 0.031(2) 0.032(2) -0.002(2) 0.0004(18) -0.0002(19)
C15 0.024(2) 0.032(3) 0.045(3) 0.004(2) 0.000(2) 0.004(2)
C16 0.027(2) 0.049(3) 0.036(3) 0.009(2) -0.002(2) 0.006(2)
C17 0.025(2) 0.056(3) 0.025(2) 0.001(2) -0.0017(18) 0.003(2)
C18 0.057(4) 0.059(4) 0.049(4) 0.026(3) 0.024(3) 0.025(3)
C19 0.077(5) 0.047(4) 0.094(6) 0.032(4) 0.049(5) 0.031(4)
C20 0.069(5) 0.023(3) 0.111(7) 0.004(3) 0.053(5) 0.006(3)
C21 0.035(3) 0.031(3) 0.075(4) -0.010(3) 0.023(3) -0.007(2)
C22 0.0144(19) 0.026(2) 0.044(3) -0.001(2) 0.0131(18) -0.0003(17)
C23 0.0158(19) 0.026(2) 0.031(2) -0.0102(18) 0.0035(17) -0.0008(16)
C24 0.019(2) 0.035(3) 0.033(2) -0.012(2) 0.0062(18) -0.0015(18)
C25 0.019(2) 0.048(3) 0.053(3) -0.017(3) 0.011(2) -0.009(2)
C26 0.020(2) 0.078(5) 0.065(4) -0.018(4) 0.012(3) -0.015(3)
C27 0.017(2) 0.087(5) 0.064(4) -0.012(4) 0.014(2) 0.008(3)
C28 0.024(3) 0.061(4) 0.054(3) -0.003(3) 0.009(2) 0.017(3)
C29 0.018(2) 0.025(2) 0.036(2) -0.0099(19) 0.0008(18) 0.0025(17)
C30 0.025(2) 0.057(4) 0.042(3) -0.020(3) 0.002(2) -0.010(2)
C31 0.030(3) 0.061(4) 0.047(3) -0.025(3) -0.008(2) -0.006(3)
C32 0.035(3) 0.036(3) 0.032(3) -0.008(2) -0.010(2) 0.008(2)
C33 0.032(2) 0.031(2) 0.027(2) -0.0036(19) -0.0021(19) 0.003(2)
C34 0.022(2) 0.021(2) 0.026(2) -0.0045(17) -0.0009(17) 0.0019(17)
C35 0.031(3) 0.047(3) 0.041(3) -0.007(2) 0.007(2) -0.014(2)
C36 0.029(3) 0.060(4) 0.039(3) -0.007(3) -0.005(2) -0.004(3)
C37 0.038(3) 0.049(3) 0.036(3) 0.011(2) 0.001(2) 0.007(2)
C38 0.029(2) 0.032(3) 0.041(3) 0.006(2) 0.000(2) -0.002(2)
C39 0.020(2) 0.026(2) 0.036(3) -0.0019(19) 0.0030(18) 0.0013(17)
C40 0.022(2) 0.021(2) 0.029(2) -0.0004(17) 0.0051(17) -0.0022(16)
C41 0.019(2) 0.023(2) 0.044(3) -0.002(2) 0.0080(19) -0.0054(17)
C42 0.033(3) 0.022(2) 0.061(4) -0.001(2) 0.007(2) -0.005(2)
C43 0.030(3) 0.023(3) 0.097(5) 0.000(3) 0.017(3) 0.001(2)
C44 0.046(3) 0.033(3) 0.083(5) -0.019(3) 0.023(3) 0.001(3)
C45 0.045(3) 0.042(3) 0.058(4) -0.021(3) 0.009(3) 0.008(3)
C46 0.025(2) 0.024(2) 0.029(2) 0.0008(18) 0.0031(18) -0.0021(17)
C47 0.029(2) 0.025(2) 0.045(3) 0.003(2) 0.004(2) -0.0023(19)
C48 0.034(3) 0.035(3) 0.051(3) 0.005(2) 0.006(2) -0.018(2)
C49 0.025(2) 0.046(3) 0.055(3) 0.003(3) 0.016(2) -0.012(2)
C50 0.028(2) 0.036(3) 0.049(3) 0.005(2) 0.014(2) 0.000(2)
C51 0.021(2) 0.027(2) 0.029(2) 0.0005(18) 0.0026(17) -0.0046(18)
C52 0.0175(19) 0.023(2) 0.030(2) -0.0014(17) 0.0092(17) 0.0014(16)
C53 0.0141(18) 0.024(2) 0.032(2) -0.0050(18) 0.0062(16) -0.0013(16)
C54 0.0137(18) 0.028(2) 0.023(2) -0.0017(17) 0.0049(15) 0.0032(16)
C55 0.0164(18) 0.022(2) 0.024(2) -0.0011(16) 0.0083(15) 0.0009(15)
C56 0.0157(18) 0.025(2) 0.023(2) -0.0025(17) 0.0037(15) -0.0008(16)
C57 0.022(2) 0.025(2) 0.026(2) -0.0001(17) 0.0051(17) 0.0023(17)
C58 0.043(3) 0.048(4) 0.066(4) -0.021(3) -0.001(3) 0.011(3)
C59 0.081(6) 0.095(7) 0.065(5) -0.046(5) 0.006(4) -0.002(5)
C60 0.033(3) 0.048(3) 0.069(4) 0.006(3) 0.021(3) 0.011(2)
C61 0.031(3) 0.070(4) 0.059(4) 0.024(3) 0.019(3) 0.015(3)
O9 0.114(4) 0.033(2) 0.053(3) -0.014(2) -0.026(3) 0.030(3)
O10 0.072(3) 0.061(3) 0.054(3) 0.001(2) 0.019(2) 0.039(3)
C62 0.025(2) 0.029(3) 0.049(3) 0.000(2) 0.007(2) 0.0002(19)
C63 0.026(3) 0.031(3) 0.078(4) 0.001(3) -0.003(3) 0.002(2)

loop_
_atom_type_symbol
_atom_type_description
_atom_type_scat_dispersion_real
_atom_type_scat_dispersion_imag
_atom_type_scat_source
C C 0.0033 0.0016 'International Tables Vol C Tables 4.2.6.8 and 6.1.1.4'
H H 0.0000 0.0000 'International Tables Vol C Tables 4.2.6.8 and 6.1.1.4'
O O 0.0106 0.0060 'International Tables Vol C Tables 4.2.6.8 and 6.1.1.4'
N N 0.0061 0.0033 'International Tables Vol C Tables 4.2.6.8 and 6.1.1.4'
F F 0.0171 0.0103 'International Tables Vol C Tables 4.2.6.8 and 6.1.1.4'
S S 0.1246 0.1234 'International Tables Vol C Tables 4.2.6.8 and 6.1.1.4'
Mn Mn 0.3368 0.7283 'International Tables Vol C Tables 4.2.6.8 and 6.1.1.4'

loop_
_geom_angle_atom_site_label_1
_geom_angle_atom_site_label_2
_geom_angle_atom_site_label_3
_geom_angle
O3 Mn1 O5 167.07(17)
O3 Mn1 O4 83.78(14)
O5 Mn1 O4 95.04(16)
O3 Mn1 O1 89.46(13)
O5 Mn1 O1 103.10(17)
O4 Mn1 O1 80.78(13)
O3 Mn1 N1 103.49(16)
O5 Mn1 N1 83.34(18)
O4 Mn1 N1 153.20(17)
O1 Mn1 N1 73.62(15)
O3 Mn1 N6 75.96(15)
O5 Mn1 N6 91.85(18)
O4 Mn1 N6 103.21(15)
O1 Mn1 N6 164.21(15)
N1 Mn1 N6 103.58(18)
O3 Mn1 Mn3 45.47(9)
O5 Mn1 Mn3 131.10(13)
O4 Mn1 Mn3 38.56(10)
O1 Mn1 Mn3 86.55(9)
N1 Mn1 Mn3 144.04(12)
N6 Mn1 Mn3 87.41(11)
O3 Mn1 Mn2 89.52(9)
O5 Mn1 Mn2 98.08(14)
O4 Mn1 Mn2 41.12(10)
O1 Mn1 Mn2 39.98(8)
N1 Mn1 Mn2 112.44(13)
N6 Mn1 Mn2 143.45(12)
Mn3 Mn1 Mn2 59.76(2)
O3 Mn1 Mn4 105.67(9)
O5 Mn1 Mn4 69.18(13)
O4 Mn1 Mn4 30.03(10)
O1 Mn1 Mn4 101.26(9)
N1 Mn1 Mn4 150.35(14)
N6 Mn1 Mn4 88.67(12)
Mn3 Mn1 Mn4 61.91(2)
Mn2 Mn1 Mn4 62.86(2)
O1 Mn2 O4 81.65(14)
O1 Mn2 O7 158.34(16)
O4 Mn2 O7 94.27(14)
O1 Mn2 N3 108.32(15)
O4 Mn2 N3 147.58(15)
O7 Mn2 N3 86.52(16)
O1 Mn2 O2 88.43(12)
O4 Mn2 O2 77.43(13)
O7 Mn2 O2 111.56(15)
N3 Mn2 O2 72.25(14)
O1 Mn2 N2 72.39(14)
O4 Mn2 N2 105.17(16)
O7 Mn2 N2 88.39(16)
N3 Mn2 N2 107.25(17)
O2 Mn2 N2 159.80(13)
O1 Mn2 Mn3 87.51(10)
O4 Mn2 Mn3 38.68(10)
O7 Mn2 Mn3 102.62(12)
N3 Mn2 Mn3 109.57(12)
O2 Mn2 Mn3 39.07(8)
N2 Mn2 Mn3 142.05(13)
O1 Mn2 Mn1 41.26(10)
O4 Mn2 Mn1 40.71(9)
O7 Mn2 Mn1 129.29(12)
N3 Mn2 Mn1 143.16(11)
O2 Mn2 Mn1 84.58(8)
N2 Mn2 Mn1 84.97(12)
Mn3 Mn2 Mn1 59.83(2)
O1 Mn2 Mn4 104.05(10)
O4 Mn2 Mn4 31.58(9)
O7 Mn2 Mn4 65.47(11)
N3 Mn2 Mn4 146.35(11)
O2 Mn2 Mn4 100.03(8)
N2 Mn2 Mn4 90.95(11)
Mn3 Mn2 Mn4 62.53(2)
Mn1 Mn2 Mn4 64.45(3)
O2 Mn3 O4 85.58(13)
O2 Mn3 O9 164.2(2)
O4 Mn3 O9 95.90(16)
O2 Mn3 N5 104.21(15)
O4 Mn3 N5 148.30(15)
O9 Mn3 N5 82.7(2)
O2 Mn3 O3 87.83(12)
O4 Mn3 O3 78.05(13)
O9 Mn3 O3 107.9(2)
N5 Mn3 O3 72.39(13)
O2 Mn3 N4 74.16(14)
O4 Mn3 N4 108.61(15)
O9 Mn3 N4 90.5(2)
N5 Mn3 N4 103.07(16)
O3 Mn3 N4 159.94(13)
O2 Mn3 Mn2 44.80(9)
O4 Mn3 Mn2 41.16(10)
O9 Mn3 Mn2 132.96(15)
N5 Mn3 Mn2 142.86(12)
O3 Mn3 Mn2 84.63(8)
N4 Mn3 Mn2 88.56(11)
O2 Mn3 Mn1 88.99(9)
O4 Mn3 Mn1 40.62(10)
O9 Mn3 Mn1 102.41(15)
N5 Mn3 Mn1 108.53(11)
O3 Mn3 Mn1 37.64(8)
N4 Mn3 Mn1 147.03(12)
Mn2 Mn3 Mn1 60.41(2)
O2 Mn3 Mn4 107.29(9)
O4 Mn3 Mn4 31.54(10)
O9 Mn3 Mn4 68.74(14)
N5 Mn3 Mn4 147.66(12)
O3 Mn3 Mn4 101.47(8)
N4 Mn3 Mn4 92.45(11)
Mn2 Mn3 Mn4 64.32(2)
Mn1 Mn3 Mn4 65.31(3)
O6 Mn4 O4 98.55(18)
O6 Mn4 O10 115.2(3)
O4 Mn4 O10 98.63(16)
O6 Mn4 O8 134.0(3)
O4 Mn4 O8 93.4(2)
O10 Mn4 O8 106.6(3)
O6 Mn4 Mn3 124.98(16)
O4 Mn4 Mn3 30.34(10)
O10 Mn4 Mn3 73.99(13)
O8 Mn4 Mn3 83.8(2)
O6 Mn4 Mn2 96.11(15)
O4 Mn4 Mn2 32.17(10)
O10 Mn4 Mn2 127.13(13)
O8 Mn4 Mn2 72.01(14)
Mn3 Mn4 Mn2 53.15(2)
O6 Mn4 Mn1 72.22(15)
O4 Mn4 Mn1 30.32(10)
O10 Mn4 Mn1 96.21(14)
O8 Mn4 Mn1 122.56(16)
Mn3 Mn4 Mn1 52.77(2)
Mn2 Mn4 Mn1 52.68(2)
C6 O1 Mn2 121.8(3)
C6 O1 Mn1 115.7(3)
Mn2 O1 Mn1 98.77(13)
C23 O2 Mn3 123.1(3)
C23 O2 Mn2 114.5(3)
Mn3 O2 Mn2 96.12(12)
C40 O3 Mn1 122.0(3)
C40 O3 Mn3 111.5(2)
Mn1 O3 Mn3 96.89(13)
Mn3 O4 Mn4 118.13(17)
Mn3 O4 Mn1 100.82(15)
Mn4 O4 Mn1 119.64(17)
Mn3 O4 Mn2 100.16(15)
Mn4 O4 Mn2 116.25(17)
Mn1 O4 Mn2 98.17(14)
C58 O5 Mn1 141.0(4)
C58 O6 Mn4 131.4(5)
C60 O7 Mn2 136.3(4)
C60 O8 Mn4 126.7(5)
O15 S2 O14 114.3(3)
O15 S2 O16 117.0(3)
O14 S2 O16 113.0(3)
O15 S2 C65 102.9(3)
O14 S2 C65 103.7(3)
O16 S2 C65 103.9(3)
F4 C65 F6 106.4(6)
F4 C65 F5 108.4(6)
F6 C65 F5 106.5(5)
F4 C65 S2 112.1(4)
F6 C65 S2 111.9(5)
F5 C65 S2 111.3(5)
O13 S1 O12 116.9(6)
O13 S1 O11 117.6(5)
O12 S1 O11 110.7(7)
O13 S1 C64 103.3(6)
O12 S1 C64 106.4(6)
O11 S1 C64 99.3(5)
F3 C64 F1 109.0(11)
F3 C64 F2 105.1(11)
F1 C64 F2 109.6(9)
F3 C64 S1 113.5(7)
F1 C64 S1 109.9(8)
F2 C64 S1 109.6(9)
C1 N1 C5 120.0(5)
C1 N1 Mn1 126.0(5)
C5 N1 Mn1 113.9(3)
C11 N2 C7 118.6(5)
C11 N2 Mn2 125.0(4)
C7 N2 Mn2 114.1(3)
C18 N3 C22 118.6(5)
C18 N3 Mn2 124.0(5)
C22 N3 Mn2 117.4(3)
C28 N4 C24 117.0(5)
C28 N4 Mn3 128.0(4)
C24 N4 Mn3 112.5(3)
C35 N5 C39 118.1(5)
C35 N5 Mn3 123.8(4)
C39 N5 Mn3 118.0(3)
C41 N6 C45 118.7(5)
C41 N6 Mn1 113.0(3)
C45 N6 Mn1 126.3(4)
N1 C1 C2 122.4(7)
C3 C2 C1 118.3(7)
C2 C3 C4 119.7(6)
C5 C4 C3 119.0(7)
N1 C5 C4 120.7(5)
N1 C5 C6 115.6(4)
C4 C5 C6 123.6(5)
O1 C6 C5 107.4(4)
O1 C6 C7 106.3(4)
C5 C6 C7 111.7(4)
O1 C6 C12 111.1(4)
C5 C6 C12 111.2(4)
C7 C6 C12 109.1(4)
N2 C7 C8 121.1(5)
N2 C7 C6 113.5(4)
C8 C7 C6 125.4(5)
C9 C8 C7 119.5(5)
C8 C9 C10 119.3(5)
C11 C10 C9 118.3(6)
N2 C11 C10 123.2(6)
C17 C12 C13 118.5(5)
C17 C12 C6 119.6(4)
C13 C12 C6 121.8(4)
C14 C13 C12 118.4(4)
C14 C13 C54 117.4(4)
C12 C13 C54 124.1(4)
C15 C14 C13 122.1(5)
C14 C15 C16 119.2(5)
C17 C16 C15 119.5(5)
C16 C17 C12 122.2(5)
N3 C18 C19 122.9(7)
C20 C19 C18 118.3(7)
C19 C20 C21 119.8(6)
C20 C21 C22 119.3(7)
N3 C22 C21 121.1(5)
N3 C22 C23 116.0(4)
C21 C22 C23 122.8(5)
O2 C23 C22 107.4(4)
O2 C23 C24 106.8(3)
C22 C23 C24 110.1(4)
O2 C23 C29 112.7(4)
C22 C23 C29 111.8(4)
C24 C23 C29 107.9(4)
N4 C24 C25 122.2(4)
N4 C24 C23 112.8(4)
C25 C24 C23 125.0(5)
C24 C25 C26 119.5(6)
C25 C26 C27 118.1(6)
C28 C27 C26 118.8(5)
N4 C28 C27 124.3(6)
C30 C29 C34 117.5(5)
C30 C29 C23 120.4(4)
C34 C29 C23 122.0(4)
C31 C30 C29 122.0(5)
C32 C31 C30 120.6(5)
C31 C32 C33 118.8(5)
C32 C33 C34 121.9(5)
C33 C34 C29 119.1(4)
C33 C34 C56 117.4(4)
C29 C34 C56 123.4(4)
N5 C35 C36 124.3(5)
C35 C36 C37 117.8(5)
C38 C37 C36 119.0(5)
C37 C38 C39 119.6(5)
N5 C39 C38 121.1(4)
N5 C39 C40 115.3(4)
C38 C39 C40 123.6(4)
O3 C40 C39 107.5(4)
O3 C40 C41 106.3(4)
C39 C40 C41 111.7(4)
O3 C40 C46 110.6(4)
C39 C40 C46 110.4(4)
C41 C40 C46 110.2(4)
N6 C41 C42 121.9(5)
N6 C41 C40 113.0(4)
C42 C41 C40 125.0(5)
C41 C42 C43 118.3(6)
C44 C43 C42 119.5(6)
C45 C44 C43 119.1(6)
N6 C45 C44 122.5(6)
C51 C46 C47 118.1(4)
C51 C46 C40 122.3(4)
C47 C46 C40 119.5(4)
C48 C47 C46 121.2(5)
C49 C48 C47 120.2(5)
C48 C49 C50 119.4(5)
C51 C50 C49 121.7(5)
C50 C51 C46 119.4(4)
C50 C51 C52 118.3(4)
C46 C51 C52 122.3(4)
C57 C52 C53 119.9(4)
C57 C52 C51 122.6(4)
C53 C52 C51 117.3(4)
C52 C53 C54 120.6(4)
C55 C54 C53 118.7(4)
C55 C54 C13 118.4(4)
C53 C54 C13 122.8(4)
C54 C55 C56 120.7(4)
C57 C56 C55 119.6(4)
C57 C56 C34 118.9(4)
C55 C56 C34 121.3(4)
C52 C57 C56 120.1(4)
O6 C58 O5 126.1(6)
O6 C58 C59 118.1(7)
O5 C58 C59 115.7(6)
O8 C60 O7 122.9(6)
O8 C60 C61 117.9(5)
O7 C60 C61 119.1(6)
C62 O9 Mn3 141.7(4)
C62 O10 Mn4 131.3(4)
O10 C62 O9 123.5(5)
O10 C62 C63 119.1(5)
O9 C62 C63 117.3(5)
O12B C64B C65B 122.9(19)

loop_
_geom_bond_atom_site_label_1
_geom_bond_atom_site_label_2
_geom_bond_distance
Mn1 O3 1.921(3)
Mn1 O5 1.937(4)
Mn1 O4 2.070(3)
Mn1 O1 2.096(4)
Mn1 N1 2.206(4)
Mn1 N6 2.214(5)
Mn1 Mn3 3.1232(10)
Mn1 Mn2 3.1415(11)
Mn1 Mn4 3.5638(12)
Mn2 O1 2.042(3)
Mn2 O4 2.087(4)
Mn2 O7 2.089(4)
Mn2 N3 2.176(5)
Mn2 O2 2.212(3)
Mn2 N2 2.310(4)
Mn2 Mn3 3.1212(11)
Mn2 Mn4 3.5152(12)
Mn3 O2 1.979(3)
Mn3 O4 1.982(4)
Mn3 O9 1.999(5)
Mn3 N5 2.130(4)
Mn3 O3 2.243(3)
Mn3 N4 2.298(5)
Mn3 Mn4 3.4605(11)
Mn4 O6 2.045(6)
Mn4 O4 2.052(3)
Mn4 O10 2.057(5)
Mn4 O8 2.057(7)
O1 C6 1.399(5)
O2 C23 1.393(5)
O3 C40 1.407(5)
O5 C58 1.271(8)
O6 C58 1.259(8)
O7 C60 1.240(6)
O8 C60 1.237(8)
S2 O15 1.430(5)
S2 O14 1.431(4)
S2 O16 1.437(5)
S2 C65 1.818(6)
C65 F4 1.311(8)
C65 F6 1.329(8)
C65 F5 1.333(7)
S1 O13 1.433(9)
S1 O12 1.436(9)
S1 O11 1.539(7)
S1 C64 1.825(10)
C64 F3 1.287(13)
C64 F1 1.307(15)
C64 F2 1.351(14)
N1 C1 1.338(8)
N1 C5 1.348(8)
N2 C11 1.340(7)
N2 C7 1.344(6)
N3 C18 1.335(7)
N3 C22 1.336(7)
N4 C28 1.342(6)
N4 C24 1.353(7)
N5 C35 1.332(7)
N5 C39 1.354(6)
N6 C41 1.338(7)
N6 C45 1.347(7)
C1 C2 1.382(10)
C2 C3 1.367(12)
C3 C4 1.407(10)
C4 C5 1.375(7)
C5 C6 1.540(7)
C6 C7 1.543(7)
C6 C12 1.559(7)
C7 C8 1.391(7)
C8 C9 1.373(8)
C9 C10 1.381(9)
C10 C11 1.373(8)
C12 C17 1.388(7)
C12 C13 1.412(6)
C13 C14 1.403(7)
C13 C54 1.476(6)
C14 C15 1.379(7)
C15 C16 1.388(8)
C16 C17 1.382(8)
C18 C19 1.385(11)
C19 C20 1.351(12)
C20 C21 1.375(10)
C21 C22 1.387(7)
C22 C23 1.536(7)
C23 C24 1.553(6)
C23 C29 1.557(7)
C24 C25 1.380(7)
C25 C26 1.384(7)
C26 C27 1.393(10)
C27 C28 1.354(9)
C29 C30 1.398(6)
C29 C34 1.406(7)
C30 C31 1.376(8)
C31 C32 1.364(9)
C32 C33 1.384(7)
C33 C34 1.395(6)
C34 C56 1.488(6)
C35 C36 1.359(8)
C36 C37 1.393(8)
C37 C38 1.379(8)
C38 C39 1.382(7)
C39 C40 1.530(6)
C40 C41 1.537(6)
C40 C46 1.561(6)
C41 C42 1.385(7)
C42 C43 1.390(8)
C43 C44 1.370(10)
C44 C45 1.363(9)
C46 C51 1.405(7)
C46 C47 1.420(7)
C47 C48 1.376(7)
C48 C49 1.376(8)
C49 C50 1.397(8)
C50 C51 1.381(6)
C51 C52 1.493(6)
C52 C57 1.385(6)
C52 C53 1.387(6)
C53 C54 1.403(6)
C54 C55 1.388(6)
C55 C56 1.393(6)
C56 C57 1.390(6)
C58 C59 1.509(9)
C60 C61 1.482(9)
O9 C62 1.246(7)
O10 C62 1.224(7)
C62 C63 1.506(7)
O12B C64B 1.253(17)
C64B C65B 1.497(18)

loop_
_platon_squeeze_void_nr
_platon_squeeze_void_average_x
_platon_squeeze_void_average_y
_platon_squeeze_void_average_z
_platon_squeeze_void_volume
_platon_squeeze_void_count_electrons
_platon_squeeze_void_content
1 -0.250 0.715 0.250 600 157 ' '
2 0.250 0.471 0.750 600 157 ' '
